data_1547237
loop_
_publ_author_name
'Yu, Xiaolong'
'Chen, Kehao'
'Guo, Shan'
'Shi, Pengfei'
'Song, Chao'
'Zhu, Jin'

_publ_section_title
;
 Direct Access to Cobaltacycles via C-H Activation: N-Chloroamide-Enabled
 Room-Temperature Synthesis of Heterocycles.
;
_journal_issue 19
_journal_name_full 'Organic letters'
_journal_page_first 5348
_journal_page_last 5351
_journal_paper_doi 10.1021/acs.orglett.7b02632
_journal_volume 19
_journal_year 2017
_chemical_formula_moiety 'C18 H18 Br Cl Co N O2, C H4 O'
_chemical_formula_sum 'C19 H22 Br Cl Co N O3'
_chemical_formula_weight 486.66
_space_group_crystal_system monoclinic
_space_group_IT_number 14
_space_group_name_Hall '-P 2ybc'
_space_group_name_H-M_alt 'P 1 21/c 1'
_symmetry_space_group_name_Hall '-P 2ybc'
_symmetry_space_group_name_H-M 'P 1 21/c 1'
_atom_sites_solution_hydrogens mixed
_audit_creation_method SHELXL-2014/7
_cell_angle_alpha 90
_cell_angle_beta 113.1250(10)
_cell_angle_gamma 90
_cell_formula_units_Z 4
_cell_length_a 8.3729(2)
_cell_length_b 18.1458(4)
_cell_length_c 14.1298(3)
_cell_measurement_reflns_used 9866
_cell_measurement_temperature 293(2)
_cell_measurement_theta_max 66.66
_cell_measurement_theta_min 4.18
_cell_volume 1974.29(8)
_computing_cell_refinement 'Bruker SAINT'
_computing_data_collection 'Bruker APEX2'
_computing_data_reduction 'Bruker SAINT'
_computing_molecular_graphics 'Bruker SHELXTL'
_computing_publication_material 'Bruker SHELXTL'
_computing_structure_refinement 'SHELXL-2014 (Sheldrick, 2014)'
_computing_structure_solution 'SHELXS-97 (Sheldrick 2008)'
_diffrn_ambient_temperature 293(2)
_diffrn_measured_fraction_theta_full 0.994
_diffrn_measured_fraction_theta_max 0.994
_diffrn_measurement_device_type 'CCD area detector'
_diffrn_measurement_method 'phi and omega scans'
_diffrn_radiation_type CuK\a
_diffrn_radiation_wavelength 1.54178
_diffrn_reflns_av_R_equivalents 0.0418
_diffrn_reflns_av_unetI/netI 0.0292
_diffrn_reflns_Laue_measured_fraction_full 0.994
_diffrn_reflns_Laue_measured_fraction_max 0.994
_diffrn_reflns_limit_h_max 9
_diffrn_reflns_limit_h_min -9
_diffrn_reflns_limit_k_max 21
_diffrn_reflns_limit_k_min -21
_diffrn_reflns_limit_l_max 16
_diffrn_reflns_limit_l_min -16
_diffrn_reflns_number 18950
_diffrn_reflns_point_group_measured_fraction_full 0.994
_diffrn_reflns_point_group_measured_fraction_max 0.994
_diffrn_reflns_theta_full 66.656
_diffrn_reflns_theta_max 66.656
_diffrn_reflns_theta_min 4.184
_diffrn_source 'sealed tube'
_exptl_absorpt_coefficient_mu 10.586
_exptl_absorpt_correction_type none
_exptl_crystal_colour colorless
_exptl_crystal_density_diffrn 1.637
_exptl_crystal_description block
_exptl_crystal_F_000 988
_exptl_crystal_size_max 0.05
_exptl_crystal_size_mid 0.04
_exptl_crystal_size_min 0.03
_refine_diff_density_max 0.351
_refine_diff_density_min -0.556
_refine_diff_density_rms 0.081
_refine_ls_extinction_method none
_refine_ls_goodness_of_fit_ref 1.054
_refine_ls_hydrogen_treatment constr
_refine_ls_matrix_type full
_refine_ls_number_parameters 241
_refine_ls_number_reflns 3471
_refine_ls_number_restraints 0
_refine_ls_restrained_S_all 1.054
_refine_ls_R_factor_all 0.0293
_refine_ls_R_factor_gt 0.0285
_refine_ls_shift/su_max 0.001
_refine_ls_shift/su_mean 0.000
_refine_ls_structure_factor_coef Fsqd
_refine_ls_weighting_details 'w=1/[\s^2^(Fo^2^)+(0.0364P)^2^+1.4543P] where P=(Fo^2^+2Fc^2^)/3'
_refine_ls_weighting_scheme calc
_refine_ls_wR_factor_gt 0.0712
_refine_ls_wR_factor_ref 0.0718
_reflns_Friedel_coverage 0.000
_reflns_number_gt 3367
_reflns_number_total 3471
_reflns_threshold_expression 'I > 2\s(I)'
_cod_data_source_file ol7b02632_si_004.cif
_cod_data_source_block a
_cod_depositor_comments 'Adding full bibliography for 1547236--1547237.cif.'
_cod_original_formula_sum ' C19 H22 Br Cl Co N O3'
_cod_database_code 1547237
_shelx_shelxl_version_number 2014/7
_shelx_space_group_comment
;
The symmetry employed for this shelxl refinement is uniquely defined
by the following loop, which should always be used as a source of
symmetry information in preference to the above space-group names.
They are only intended as comments.
;

loop_
_space_group_symop_operation_xyz
'x, y, z'
'-x, y+1/2, -z+1/2'
'-x, -y, -z'
'x, -y-1/2, z-1/2'

loop_
_atom_site_label
_atom_site_type_symbol
_atom_site_fract_x
_atom_site_fract_y
_atom_site_fract_z
_atom_site_U_iso_or_equiv
_atom_site_adp_type
_atom_site_occupancy
_atom_site_site_symmetry_order
_atom_site_calc_flag
_atom_site_refinement_flags_posn
_atom_site_refinement_flags_adp
Br1 Br 0.76497(3) 0.04310(2) 0.50519(2) 0.03324(10) Uani 1 1 d . .
Co1 Co 0.27187(4) 0.28910(2) 0.42652(2) 0.01897(11) Uani 1 1 d . .
Cl1 Cl -0.05213(7) 0.33227(3) 0.21274(4) 0.03149(14) Uani 1 1 d . .
O1 O -0.0230(2) 0.18112(9) 0.16418(12) 0.0318(4) Uani 1 1 d . .
O2 O 0.5261(3) 0.36623(12) 0.37040(18) 0.0517(5) Uani 1 1 d . .
N1 N 0.1014(2) 0.27082(10) 0.28761(14) 0.0246(4) Uani 1 1 d . .
C1 C 0.0914(3) 0.20378(12) 0.24607(17) 0.0247(5) Uani 1 1 d . .
C2 C 0.2460(3) 0.16038(12) 0.31123(17) 0.0238(4) Uani 1 1 d . .
C3 C 0.2806(3) 0.09079(13) 0.28238(18) 0.0279(5) Uani 1 1 d . .
H3 H 0.2005 0.0681 0.2240 0.034 Uiso 1 1 calc R U
C4 C 0.4340(3) 0.05537(13) 0.34069(19) 0.0303(5) Uani 1 1 d . .
H4 H 0.4582 0.0087 0.3226 0.036 Uiso 1 1 calc R U
C5 C 0.5508(3) 0.09097(12) 0.42662(17) 0.0250(5) Uani 1 1 d . .
C6 C 0.5181(3) 0.16000(12) 0.45758(17) 0.0234(4) Uani 1 1 d . .
H6 H 0.5994 0.1825 0.5157 0.028 Uiso 1 1 calc R U
C7 C 0.3623(3) 0.19503(12) 0.40048(17) 0.0219(4) Uani 1 1 d . .
C8 C 0.4254(3) 0.33664(13) 0.39162(18) 0.0291(5) Uani 1 1 d . .
C9 C 0.2452(3) 0.24118(12) 0.55559(16) 0.0224(4) Uani 1 1 d . .
C10 C 0.3746(3) 0.29783(12) 0.58571(16) 0.0224(4) Uani 1 1 d . .
C11 C 0.2900(3) 0.36614(11) 0.54128(16) 0.0213(4) Uani 1 1 d . .
C12 C 0.1120(3) 0.35126(12) 0.48312(16) 0.0213(4) Uani 1 1 d . .
C13 C 0.0860(3) 0.27312(12) 0.49034(16) 0.0218(4) Uani 1 1 d . .
C14 C 0.2698(4) 0.16257(12) 0.5916(2) 0.0318(5) Uani 1 1 d . .
H14A H 0.3904 0.1496 0.6145 0.048 Uiso 1 1 calc R U
H14B H 0.2023 0.1309 0.5358 0.048 Uiso 1 1 calc R U
H14C H 0.2327 0.1569 0.6474 0.048 Uiso 1 1 calc R U
C15 C 0.5568(3) 0.29110(13) 0.66242(19) 0.0321(5) Uani 1 1 d . .
H15A H 0.5640 0.3087 0.7281 0.048 Uiso 1 1 calc R U
H15B H 0.6320 0.3199 0.6403 0.048 Uiso 1 1 calc R U
H15C H 0.5920 0.2404 0.6684 0.048 Uiso 1 1 calc R U
C16 C 0.3742(3) 0.44049(12) 0.55796(19) 0.0282(5) Uani 1 1 d . .
H16A H 0.3607 0.4643 0.6151 0.042 Uiso 1 1 calc R U
H16B H 0.3204 0.4699 0.4972 0.042 Uiso 1 1 calc R U
H16C H 0.4956 0.4350 0.5723 0.042 Uiso 1 1 calc R U
C17 C -0.0262(3) 0.40715(13) 0.43376(18) 0.0283(5) Uani 1 1 d . .
H17A H -0.0652 0.4268 0.4841 0.042 Uiso 1 1 calc R U
H17B H -0.1220 0.3844 0.3793 0.042 Uiso 1 1 calc R U
H17C H 0.0195 0.4463 0.4061 0.042 Uiso 1 1 calc R U
C18 C -0.0843(3) 0.23449(13) 0.44156(19) 0.0302(5) Uani 1 1 d . .
H18A H -0.1469 0.2382 0.4856 0.045 Uiso 1 1 calc R U
H18B H -0.0647 0.1835 0.4314 0.045 Uiso 1 1 calc R U
H18C H -0.1508 0.2569 0.3763 0.045 Uiso 1 1 calc R U
O5 O 0.8291(3) 0.04717(10) 0.15367(16) 0.0433(5) Uani 1 1 d . .
H5 H 0.8818 0.0862 0.1556 0.065 Uiso 1 1 d R U
C19 C 0.8376(4) 0.03028(17) 0.2527(2) 0.0490(7) Uani 1 1 d . .
H19A H 0.9560 0.0331 0.3012 0.074 Uiso 1 1 calc R U
H19B H 0.7943 -0.0187 0.2529 0.074 Uiso 1 1 calc R U
H19C H 0.7684 0.0648 0.2715 0.074 Uiso 1 1 calc R U

loop_
_atom_site_aniso_label
_atom_site_aniso_U_11
_atom_site_aniso_U_22
_atom_site_aniso_U_33
_atom_site_aniso_U_23
_atom_site_aniso_U_13
_atom_site_aniso_U_12
Br1 0.03410(15) 0.02381(15) 0.03627(16) 0.00213(9) 0.00783(11) 0.00623(9)
Co1 0.01924(19) 0.01847(18) 0.01756(19) -0.00015(12) 0.00546(14) -0.00152(13)
Cl1 0.0294(3) 0.0330(3) 0.0245(3) 0.0048(2) 0.0025(2) 0.0041(2)
O1 0.0312(9) 0.0370(9) 0.0200(8) -0.0036(7) 0.0023(7) -0.0047(7)
O2 0.0480(12) 0.0557(12) 0.0627(14) 0.0007(10) 0.0338(11) -0.0178(10)
N1 0.0240(9) 0.0252(9) 0.0196(9) 0.0024(7) 0.0032(8) 0.0026(8)
C1 0.0257(11) 0.0306(12) 0.0182(11) 0.0007(9) 0.0089(9) -0.0039(9)
C2 0.0254(11) 0.0271(11) 0.0198(11) -0.0012(9) 0.0097(9) -0.0045(9)
C3 0.0304(12) 0.0288(12) 0.0238(11) -0.0078(9) 0.0098(10) -0.0056(9)
C4 0.0367(13) 0.0235(11) 0.0320(13) -0.0067(9) 0.0150(11) -0.0025(10)
C5 0.0273(11) 0.0225(11) 0.0262(11) 0.0026(9) 0.0116(9) 0.0016(9)
C6 0.0251(11) 0.0234(11) 0.0206(11) -0.0012(8) 0.0077(9) -0.0018(9)
C7 0.0256(11) 0.0205(10) 0.0212(11) -0.0011(8) 0.0110(9) -0.0028(9)
C8 0.0298(12) 0.0288(12) 0.0278(12) -0.0011(9) 0.0105(10) -0.0027(10)
C9 0.0304(11) 0.0187(10) 0.0201(10) 0.0001(8) 0.0120(9) -0.0010(9)
C10 0.0252(11) 0.0234(10) 0.0183(10) 0.0003(8) 0.0080(9) -0.0002(9)
C11 0.0235(10) 0.0207(10) 0.0191(10) -0.0011(8) 0.0079(8) -0.0025(8)
C12 0.0235(10) 0.0206(10) 0.0197(10) -0.0020(8) 0.0083(9) -0.0025(8)
C13 0.0260(11) 0.0206(10) 0.0204(10) -0.0030(8) 0.0107(9) -0.0048(9)
C14 0.0449(14) 0.0205(11) 0.0340(13) 0.0063(9) 0.0199(11) 0.0031(10)
C15 0.0280(12) 0.0353(13) 0.0260(12) 0.0008(10) 0.0031(10) 0.0029(10)
C16 0.0319(12) 0.0221(11) 0.0275(12) -0.0040(9) 0.0082(10) -0.0083(9)
C17 0.0264(11) 0.0261(11) 0.0301(12) 0.0003(9) 0.0085(10) 0.0034(9)
C18 0.0273(12) 0.0319(12) 0.0309(12) -0.0038(10) 0.0109(10) -0.0106(10)
O5 0.0438(11) 0.0366(10) 0.0458(11) -0.0147(8) 0.0136(9) -0.0065(8)
C19 0.0425(16) 0.0428(15) 0.0539(19) 0.0117(14) 0.0103(14) 0.0047(13)

loop_
_atom_type_symbol
_atom_type_description
_atom_type_scat_dispersion_real
_atom_type_scat_dispersion_imag
_atom_type_scat_source
C C 0.0181 0.0091 'International Tables Vol C Tables 4.2.6.8 and 6.1.1.4'
H H 0.0000 0.0000 'International Tables Vol C Tables 4.2.6.8 and 6.1.1.4'
Br Br -0.6763 1.2805 'International Tables Vol C Tables 4.2.6.8 and 6.1.1.4'
Cl Cl 0.3639 0.7018 'International Tables Vol C Tables 4.2.6.8 and 6.1.1.4'
Co Co -2.3653 3.6143 'International Tables Vol C Tables 4.2.6.8 and 6.1.1.4'
N N 0.0311 0.0180 'International Tables Vol C Tables 4.2.6.8 and 6.1.1.4'
O O 0.0492 0.0322 'International Tables Vol C Tables 4.2.6.8 and 6.1.1.4'

loop_
_geom_angle_atom_site_label_1
_geom_angle_atom_site_label_2
_geom_angle_atom_site_label_3
_geom_angle
C8 Co1 N1 97.29(10)
C8 Co1 C7 89.75(10)
N1 Co1 C7 81.19(8)
C8 Co1 C10 103.15(10)
N1 Co1 C10 158.84(9)
C7 Co1 C10 104.11(9)
C8 Co1 C11 92.90(10)
N1 Co1 C11 133.86(8)
C7 Co1 C11 143.93(9)
C10 Co1 C11 40.44(8)
C8 Co1 C13 157.94(10)
N1 Co1 C13 92.06(8)
C7 Co1 C13 111.47(9)
C10 Co1 C13 66.86(9)
C11 Co1 C13 66.54(8)
C8 Co1 C9 140.90(10)
N1 Co1 C9 121.07(8)
C7 Co1 C9 89.04(8)
C10 Co1 C9 40.00(8)
C11 Co1 C9 66.87(8)
C13 Co1 C9 39.20(9)
C8 Co1 C12 118.55(10)
N1 Co1 C12 98.55(8)
C7 Co1 C12 151.29(8)
C10 Co1 C12 66.85(8)
C11 Co1 C12 39.09(8)
C13 Co1 C12 39.88(8)
C9 Co1 C12 66.33(8)
C1 N1 Cl1 114.66(15)
C1 N1 Co1 119.41(15)
Cl1 N1 Co1 125.80(11)
O1 C1 N1 126.8(2)
O1 C1 C2 124.4(2)
N1 C1 C2 108.70(19)
C3 C2 C7 121.3(2)
C3 C2 C1 122.0(2)
C7 C2 C1 116.6(2)
C4 C3 C2 119.9(2)
C4 C3 H3 120.0
C2 C3 H3 120.0
C3 C4 C5 118.5(2)
C3 C4 H4 120.8
C5 C4 H4 120.8
C4 C5 C6 122.6(2)
C4 C5 Br1 118.48(17)
C6 C5 Br1 118.94(17)
C5 C6 C7 119.1(2)
C5 C6 H6 120.5
C7 C6 H6 120.5
C6 C7 C2 118.6(2)
C6 C7 Co1 129.31(17)
C2 C7 Co1 112.09(16)
O2 C8 Co1 178.7(2)
C13 C9 C10 108.01(18)
C13 C9 C14 125.4(2)
C10 C9 C14 126.5(2)
C13 C9 Co1 70.12(12)
C10 C9 Co1 68.67(12)
C14 C9 Co1 129.58(15)
C9 C10 C11 107.60(19)
C9 C10 C15 126.6(2)
C11 C10 C15 125.1(2)
C9 C10 Co1 71.33(12)
C11 C10 Co1 70.76(12)
C15 C10 Co1 130.74(16)
C12 C11 C10 108.27(18)
C12 C11 C16 125.9(2)
C10 C11 C16 125.8(2)
C12 C11 Co1 71.63(12)
C10 C11 Co1 68.81(12)
C16 C11 Co1 127.43(15)
C11 C12 C13 107.43(19)
C11 C12 C17 126.05(19)
C13 C12 C17 126.2(2)
C11 C12 Co1 69.28(12)
C13 C12 Co1 68.98(12)
C17 C12 Co1 132.16(15)
C9 C13 C12 108.61(19)
C9 C13 C18 126.4(2)
C12 C13 C18 124.9(2)
C9 C13 Co1 70.68(12)
C12 C13 Co1 71.15(12)
C18 C13 Co1 126.91(16)
C9 C14 H14A 109.5
C9 C14 H14B 109.5
H14A C14 H14B 109.5
C9 C14 H14C 109.5
H14A C14 H14C 109.5
H14B C14 H14C 109.5
C10 C15 H15A 109.5
C10 C15 H15B 109.5
H15A C15 H15B 109.5
C10 C15 H15C 109.5
H15A C15 H15C 109.5
H15B C15 H15C 109.5
C11 C16 H16A 109.5
C11 C16 H16B 109.5
H16A C16 H16B 109.5
C11 C16 H16C 109.5
H16A C16 H16C 109.5
H16B C16 H16C 109.5
C12 C17 H17A 109.5
C12 C17 H17B 109.5
H17A C17 H17B 109.5
C12 C17 H17C 109.5
H17A C17 H17C 109.5
H17B C17 H17C 109.5
C13 C18 H18A 109.5
C13 C18 H18B 109.5
H18A C18 H18B 109.5
C13 C18 H18C 109.5
H18A C18 H18C 109.5
H18B C18 H18C 109.5
C19 O5 H5 109.5
O5 C19 H19A 109.5
O5 C19 H19B 109.5
H19A C19 H19B 109.5
O5 C19 H19C 109.5
H19A C19 H19C 109.5
H19B C19 H19C 109.5

loop_
_geom_bond_atom_site_label_1
_geom_bond_atom_site_label_2
_geom_bond_distance
Br1 C5 1.907(2)
Co1 C8 1.771(2)
Co1 N1 1.9490(19)
Co1 C7 1.960(2)
Co1 C10 2.075(2)
Co1 C11 2.101(2)
Co1 C13 2.103(2)
Co1 C9 2.110(2)
Co1 C12 2.132(2)
Cl1 N1 1.7168(19)
O1 C1 1.247(3)
O2 C8 1.135(3)
N1 C1 1.339(3)
C1 C2 1.486(3)
C2 C3 1.392(3)
C2 C7 1.403(3)
C3 C4 1.383(4)
C3 H3 0.9300
C4 C5 1.384(3)
C4 H4 0.9300
C5 C6 1.389(3)
C6 C7 1.389(3)
C6 H6 0.9300
C9 C13 1.413(3)
C9 C10 1.432(3)
C9 C14 1.501(3)
C10 C11 1.443(3)
C10 C15 1.490(3)
C11 C12 1.417(3)
C11 C16 1.497(3)
C12 C13 1.444(3)
C12 C17 1.490(3)
C13 C18 1.492(3)
C14 H14A 0.9600
C14 H14B 0.9600
C14 H14C 0.9600
C15 H15A 0.9600
C15 H15B 0.9600
C15 H15C 0.9600
C16 H16A 0.9600
C16 H16B 0.9600
C16 H16C 0.9600
C17 H17A 0.9600
C17 H17B 0.9600
C17 H17C 0.9600
C18 H18A 0.9600
C18 H18B 0.9600
C18 H18C 0.9600
O5 C19 1.406(4)
O5 H5 0.8288
C19 H19A 0.9600
C19 H19B 0.9600
C19 H19C 0.9600

loop_
_geom_torsion_atom_site_label_1
_geom_torsion_atom_site_label_2
_geom_torsion_atom_site_label_3
_geom_torsion_atom_site_label_4
_geom_torsion
Cl1 N1 C1 O1 -5.4(3)
Co1 N1 C1 O1 170.66(18)
Cl1 N1 C1 C2 171.69(14)
Co1 N1 C1 C2 -12.2(2)
O1 C1 C2 C3 3.5(3)
N1 C1 C2 C3 -173.7(2)
O1 C1 C2 C7 179.4(2)
N1 C1 C2 C7 2.2(3)
C7 C2 C3 C4 -1.7(3)
C1 C2 C3 C4 174.0(2)
C2 C3 C4 C5 -0.5(3)
C3 C4 C5 C6 1.4(4)
C3 C4 C5 Br1 -178.53(17)
C4 C5 C6 C7 0.0(3)
Br1 C5 C6 C7 179.97(16)
C5 C6 C7 C2 -2.3(3)
C5 C6 C7 Co1 176.66(16)
C3 C2 C7 C6 3.1(3)
C1 C2 C7 C6 -172.85(19)
C3 C2 C7 Co1 -175.98(17)
C1 C2 C7 Co1 8.1(2)
C13 C9 C10 C11 2.5(2)
C14 C9 C10 C11 -174.0(2)
Co1 C9 C10 C11 61.82(14)
C13 C9 C10 C15 173.3(2)
C14 C9 C10 C15 -3.2(4)
Co1 C9 C10 C15 -127.4(2)
C13 C9 C10 Co1 -59.28(15)
C14 C9 C10 Co1 124.2(2)
C9 C10 C11 C12 -1.1(2)
C15 C10 C11 C12 -172.1(2)
Co1 C10 C11 C12 61.05(14)
C9 C10 C11 C16 176.2(2)
C15 C10 C11 C16 5.2(3)
Co1 C10 C11 C16 -121.6(2)
C9 C10 C11 Co1 -62.19(14)
C15 C10 C11 Co1 126.8(2)
C10 C11 C12 C13 -0.7(2)
C16 C11 C12 C13 -178.0(2)
Co1 C11 C12 C13 58.61(14)
C10 C11 C12 C17 173.0(2)
C16 C11 C12 C17 -4.4(3)
Co1 C11 C12 C17 -127.7(2)
C10 C11 C12 Co1 -59.28(14)
C16 C11 C12 Co1 123.4(2)
C10 C9 C13 C12 -3.0(2)
C14 C9 C13 C12 173.6(2)
Co1 C9 C13 C12 -61.36(14)
C10 C9 C13 C18 -179.5(2)
C14 C9 C13 C18 -2.9(4)
Co1 C9 C13 C18 122.2(2)
C10 C9 C13 Co1 58.39(15)
C14 C9 C13 Co1 -125.0(2)
C11 C12 C13 C9 2.3(2)
C17 C12 C13 C9 -171.4(2)
Co1 C12 C13 C9 61.07(15)
C11 C12 C13 C18 178.8(2)
C17 C12 C13 C18 5.2(3)
Co1 C12 C13 C18 -122.4(2)
C11 C12 C13 Co1 -58.80(14)
C17 C12 C13 Co1 127.6(2)
